data_7116113
loop_
_publ_author_name
'Tao Qin'
'Jun Gong'
'Junhan Ma'
'Xin Wang'
'Yonghua Wang'
'Yan Xu'
'Xuan Shen'
'Dunru Zhu'

_publ_section_title
;
 A 3D MOF showing unprecedented solvent-induced
 single-crystal-to-single-crystal transformation and excellent CO2
 adsorption selectivity at room temperature
;
_journal_name_full Chem.Commun.
_journal_page_first 15886
_journal_paper_doi 10.1039/C4cc06588C
_journal_volume 50
_journal_year 2014
_chemical_formula_moiety 'C28 H14 Cu3 N4 O18, 2(C3 H6 O)'
_chemical_formula_sum 'C34 H26 Cu3 N4 O20'
_chemical_formula_weight 1001.21
_chemical_name_systematic
; 
 ? 
;
_space_group_IT_number 14
_symmetry_cell_setting monoclinic
_symmetry_space_group_name_Hall '-P 2ybc'
_symmetry_space_group_name_H-M 'P 1 21/c 1'
_atom_sites_solution_hydrogens geom
_atom_sites_solution_primary direct
_atom_sites_solution_secondary difmap
_audit_creation_method SHELXL-97
_cell_angle_alpha 90.00
_cell_angle_beta 107.563(2)
_cell_angle_gamma 90.00
_cell_formula_units_Z 4
_cell_length_a 15.3086(19)
_cell_length_b 32.447(4)
_cell_length_c 10.0075(13)
_cell_measurement_reflns_used 6477
_cell_measurement_temperature 296(2)
_cell_measurement_theta_max 27.03
_cell_measurement_theta_min 1.45
_cell_volume 4739.2(10)
_computing_cell_refinement 'SAINT (Bruker, 2005)'
_computing_data_collection 'APEX2 (Bruker, 2005)'
_computing_data_reduction SAINT
_computing_molecular_graphics SHELXTL
_computing_publication_material SHELXTL
_computing_structure_refinement 'SHELXL-97 (Sheldrick, 2008)'
_computing_structure_solution 'SHELXS-97 (Sheldrick, 2008)'
_diffrn_ambient_temperature 296(2)
_diffrn_measured_fraction_theta_full 0.981
_diffrn_measured_fraction_theta_max 0.981
_diffrn_measurement_device_type 'Bruker Apex2 CCD'
_diffrn_measurement_method '\w scans'
_diffrn_radiation_monochromator graphite
_diffrn_radiation_source 'fine-focus sealed tube'
_diffrn_radiation_type MoK\a
_diffrn_radiation_wavelength 0.71073
_diffrn_reflns_av_R_equivalents 0.0473
_diffrn_reflns_av_sigmaI/netI 0.0445
_diffrn_reflns_limit_h_max 18
_diffrn_reflns_limit_h_min -18
_diffrn_reflns_limit_k_max 36
_diffrn_reflns_limit_k_min -38
_diffrn_reflns_limit_l_max 11
_diffrn_reflns_limit_l_min -11
_diffrn_reflns_number 32781
_diffrn_reflns_theta_full 25.00
_diffrn_reflns_theta_max 25.00
_diffrn_reflns_theta_min 1.53
_exptl_absorpt_coefficient_mu 1.407
_exptl_absorpt_correction_T_max 0.8838
_exptl_absorpt_correction_T_min 0.8166
_exptl_absorpt_correction_type multi-scan
_exptl_absorpt_process_details '(SADABS; Sheldrick, 2003)'
_exptl_crystal_colour 'Light Green'
_exptl_crystal_density_diffrn 1.403
_exptl_crystal_density_method 'not measured'
_exptl_crystal_description Block
_exptl_crystal_F_000 2020
_exptl_crystal_size_max 0.15
_exptl_crystal_size_mid 0.12
_exptl_crystal_size_min 0.09
_refine_diff_density_max 1.318
_refine_diff_density_min -0.862
_refine_diff_density_rms 0.103
_refine_ls_extinction_method none
_refine_ls_goodness_of_fit_ref 1.064
_refine_ls_hydrogen_treatment constr
_refine_ls_matrix_type full
_refine_ls_number_parameters 604
_refine_ls_number_reflns 8194
_refine_ls_number_restraints 196
_refine_ls_restrained_S_all 1.134
_refine_ls_R_factor_all 0.0793
_refine_ls_R_factor_gt 0.0576
_refine_ls_shift/su_max 0.002
_refine_ls_shift/su_mean 0.000
_refine_ls_structure_factor_coef Fsqd
_refine_ls_weighting_details 'calc w=1/[\s^2^(Fo^2^)+(0.0846P)^2^+10.7170P] where P=(Fo^2^+2Fc^2^)/3'
_refine_ls_weighting_scheme calc
_refine_ls_wR_factor_gt 0.1530
_refine_ls_wR_factor_ref 0.1653
_reflns_number_gt 6209
_reflns_number_total 8194
_reflns_threshold_expression >2sigma(I)
_cod_data_source_file c4cc06588c3.cif
_cod_data_source_block 521b
_cod_original_sg_symbol_H-M P2(1)/c
_cod_database_code 7116113

loop_
_symmetry_equiv_pos_as_xyz
'x, y, z'
'-x, y+1/2, -z+1/2'
'-x, -y, -z'
'x, -y-1/2, z-1/2'

loop_
_atom_site_label
_atom_site_type_symbol
_atom_site_fract_x
_atom_site_fract_y
_atom_site_fract_z
_atom_site_U_iso_or_equiv
_atom_site_adp_type
_atom_site_occupancy
_atom_site_symmetry_multiplicity
_atom_site_calc_flag
_atom_site_refinement_flags
_atom_site_disorder_assembly
_atom_site_disorder_group
Cu1 Cu 0.65659(3) 0.726758(12) 0.00097(4) 0.02115(10) Uani 1 1 d . . .
Cu2 Cu 0.51068(3) 0.785676(13) 0.02646(4) 0.02289(10) Uani 1 1 d . . .
Cu3 Cu 0.58266(3) 0.783827(13) -0.23571(4) 0.02218(10) Uani 1 1 d . . .
O1 O 0.62112(15) 0.78450(7) -0.0321(2) 0.0202(5) Uani 1 1 d . . .
H1A H 0.6621 0.8021 0.0069 0.024 Uiso 1 1 d R . .
O2 O 0.53200(19) 0.84272(8) -0.2362(3) 0.0396(7) Uani 1 1 d . . .
O3 O 0.46823(17) 0.83957(7) -0.0605(3) 0.0302(6) Uani 1 1 d . . .
O4 O 0.70981(15) 0.77399(8) -0.2453(2) 0.0279(6) Uani 1 1 d . . .
O5 O 0.76668(16) 0.73468(8) -0.0541(3) 0.0304(6) Uani 1 1 d . . .
O6 O 0.54649(15) 0.72613(7) 0.0659(2) 0.0218(6) Uani 1 1 d . . .
H6A H 0.5055 0.7095 0.0198 0.026 Uiso 1 1 d R . .
O7A O 1.14449(13) 0.6880(2) -0.0493(8) 0.0730(19) Uani 0.50 1 d PDU A 1
O7B O 1.1020(2) 0.65911(13) -0.1555(5) 0.114(2) Uani 0.50 1 d PDU A 2
O8 O 1.03119(13) 0.65389(6) -0.0360(3) 0.1265(15) Uani 1 1 d DU A .
O9A O 1.00831(13) 0.68867(18) -0.4525(7) 0.0627(14) Uani 0.50 1 d PDU B 1
O9B O 1.0097(4) 0.6770(3) -0.4085(8) 0.0699(15) Uani 0.50 1 d PDU B 2
O10A O 1.1105(2) 0.65776(12) -0.4958(4) 0.0747(15) Uani 0.50 1 d PDU B 1
O10B O 1.1233(3) 0.64673(8) -0.4239(8) 0.0846(16) Uani 0.50 1 d PDU B 2
O11 O 0.2442(4) 1.00207(18) -0.1645(8) 0.155(2) Uani 1 1 d U C .
O12A O 0.25590(11) 0.94981(7) -0.0426(3) 0.139(4) Uani 0.50 1 d PDU C 1
O12B O 0.3146(9) 0.9677(2) 0.01979(14) 0.151(4) Uani 0.50 1 d PDU C 2
O13A O 0.3362(2) 1.0249(3) -0.6206(3) 0.127(2) Uani 0.50 1 d PDU D 1
O13B O 0.2865(9) 1.0299(3) -0.6434(5) 0.131(2) Uani 0.50 1 d PDU D 2
O14A O 0.2948(3) 0.98030(4) -0.5091(7) 0.0985(16) Uani 0.50 1 d PDU D 1
O14B O 0.26326(11) 0.98888(6) -0.4957(4) 0.1009(19) Uani 0.50 1 d PDU D 2
O15 O 1.40441(16) 0.71830(8) -0.4117(3) 0.0294(6) Uani 1 1 d . . .
O16 O 1.45852(15) 0.75920(8) -0.2233(2) 0.0280(6) Uani 1 1 d . . .
O17 O 0.3986(2) 1.18468(8) -0.2559(3) 0.0411(8) Uani 1 1 d . . .
O18 O 0.33674(18) 1.16844(7) -0.4808(3) 0.0334(7) Uani 1 1 d . . .
O19 O 0.7550(3) 0.83994(13) 0.0844(6) 0.1175(11) Uani 1 1 d DU . .
O20 O 0.4321(3) 0.66656(16) -0.0902(7) 0.1404(13) Uani 1 1 d DU . .
C1 C 0.4892(3) 0.85727(11) -0.1589(4) 0.0304(10) Uani 1 1 d . . .
C2 C 0.4591(3) 0.90112(12) -0.1862(4) 0.0350(10) Uani 1 1 d . . .
C3 C 0.4999(4) 0.92620(14) -0.2612(6) 0.0603(13) Uani 1 1 d . . .
H3A H 0.5446 0.9156 -0.2970 0.072 Uiso 1 1 calc R . .
C4 C 0.4745(4) 0.96697(15) -0.2834(6) 0.0724(16) Uani 1 1 d . . .
H4A H 0.5063 0.9838 -0.3278 0.087 Uiso 1 1 calc R . .
C5 C 0.4039(3) 0.98393(13) -0.2424(5) 0.0505(13) Uani 1 1 d . . .
C6 C 0.3662(4) 0.95834(14) -0.1655(6) 0.0617(11) Uani 1 1 d U C .
C7 C 0.3916(3) 0.91781(13) -0.1365(5) 0.0506(12) Uani 1 1 d . . .
H7A H 0.3637 0.9018 -0.0840 0.061 Uiso 1 1 calc R . .
C8 C 0.3830(4) 1.02849(13) -0.2691(5) 0.0520(14) Uani 1 1 d . . .
C9 C 0.3426(4) 1.04471(15) -0.4017(6) 0.0700(17) Uani 1 1 d U D .
C10 C 0.3360(4) 1.08632(14) -0.4279(5) 0.0588(16) Uani 1 1 d . . .
H10A H 0.3082 1.0958 -0.5185 0.071 Uiso 1 1 calc R . .
C11 C 0.3701(3) 1.11392(12) -0.3220(4) 0.0372(11) Uani 1 1 d . . .
C12 C 0.4092(4) 1.09864(15) -0.1900(5) 0.0710(19) Uani 1 1 d . . .
H12A H 0.4319 1.1168 -0.1157 0.085 Uiso 1 1 calc R . .
C13 C 0.4154(5) 1.05667(15) -0.1654(6) 0.076(2) Uani 1 1 d . . .
H13A H 0.4427 1.0474 -0.0745 0.092 Uiso 1 1 calc R . .
C14 C 0.3690(3) 1.15924(12) -0.3513(4) 0.0319(10) Uani 1 1 d . . .
C15 C 0.7735(2) 0.75367(11) -0.1607(4) 0.0253(9) Uani 1 1 d . . .
C16 C 0.8635(2) 0.75126(13) -0.1869(4) 0.0311(10) Uani 1 1 d . . .
C17 C 0.9195(3) 0.71809(14) -0.1348(4) 0.0401(11) Uani 1 1 d . . .
H17A H 0.9005 0.6977 -0.0844 0.048 Uiso 1 1 calc R . .
C18 C 1.0041(3) 0.71521(16) -0.1575(5) 0.0474(12) Uani 1 1 d . A .
C19 C 1.0355(3) 0.74446(16) -0.2340(4) 0.0435(12) Uani 1 1 d . . .
C20 C 0.9780(3) 0.77843(15) -0.2813(4) 0.0411(11) Uani 1 1 d . . .
H20A H 0.9973 0.7994 -0.3290 0.049 Uiso 1 1 calc R . .
C21 C 0.8936(2) 0.78167(14) -0.2592(4) 0.0372(11) Uani 1 1 d . . .
H21A H 0.8567 0.8045 -0.2930 0.045 Uiso 1 1 calc R . .
C22 C 1.1248(3) 0.74261(16) -0.2637(4) 0.0426(12) Uani 1 1 d . . .
C23 C 1.1875(3) 0.77354(16) -0.2115(5) 0.0495(13) Uani 1 1 d . . .
H23A H 1.1704 0.7956 -0.1656 0.059 Uiso 1 1 calc R . .
C24 C 1.2761(3) 0.77318(14) -0.2247(4) 0.0392(11) Uani 1 1 d . . .
H24A H 1.3174 0.7941 -0.1858 0.047 Uiso 1 1 calc R . .
C25 C 1.3010(2) 0.74120(13) -0.2963(4) 0.0300(9) Uani 1 1 d . . .
C26 C 1.2378(3) 0.71079(14) -0.3565(4) 0.0378(11) Uani 1 1 d . . .
H26A H 1.2538 0.6898 -0.4079 0.045 Uiso 1 1 calc R . .
C27 C 1.1521(3) 0.71150(15) -0.3408(4) 0.0428(12) Uani 1 1 d . B .
C28 C 1.3960(2) 0.73949(11) -0.3107(4) 0.0240(8) Uani 1 1 d . . .
C29 C 0.7729(7) 0.8798(3) -0.1042(7) 0.1430(19) Uani 1 1 d DU . .
H29A H 0.7295 0.8603 -0.1590 0.215 Uiso 1 1 calc R . .
H29B H 0.8293 0.8776 -0.1272 0.215 Uiso 1 1 calc R . .
H29C H 0.7488 0.9071 -0.1242 0.215 Uiso 1 1 calc R . .
C30 C 0.7907(5) 0.87056(19) 0.0507(6) 0.1301(13) Uani 1 1 d DU . .
C31 C 0.8545(6) 0.8950(3) 0.1699(9) 0.1393(19) Uani 1 1 d DU . .
H31A H 0.8556 0.8828 0.2578 0.209 Uiso 1 1 calc R . .
H31B H 0.8331 0.9229 0.1665 0.209 Uiso 1 1 calc R . .
H31C H 0.9152 0.8948 0.1609 0.209 Uiso 1 1 calc R . .
C32 C 0.3709(8) 0.6114(3) -0.2197(10) 0.163(2) Uani 1 1 d DU . .
H32A H 0.4166 0.6196 -0.2624 0.245 Uiso 1 1 calc R . .
H32B H 0.3115 0.6124 -0.2882 0.245 Uiso 1 1 calc R . .
H32C H 0.3833 0.5838 -0.1844 0.245 Uiso 1 1 calc R . .
C33 C 0.3732(3) 0.6407(2) -0.0989(7) 0.1499(13) Uani 1 1 d DU . .
C34 C 0.3058(4) 0.6320(4) -0.0183(8) 0.161(2) Uani 1 1 d DU . .
H34A H 0.3124 0.6526 0.0531 0.242 Uiso 1 1 calc R . .
H34B H 0.3179 0.6053 0.0243 0.242 Uiso 1 1 calc R . .
H34C H 0.2445 0.6328 -0.0813 0.242 Uiso 1 1 calc R . .
N1 N 0.2915(2) 0.97287(11) -0.10581(16) 0.1099(16) Uani 1 1 d DU . .
N2 N 1.06230(13) 0.68118(8) -0.0938(3) 0.0775(12) Uani 1 1 d DU . .
N3 N 1.08790(14) 0.67917(9) -0.4138(4) 0.0602(12) Uani 1 1 d DU . .
N4 N 0.30807(19) 1.01687(5) -0.5238(3) 0.0932(16) Uani 1 1 d DU . .

loop_
_atom_site_aniso_label
_atom_site_aniso_U_11
_atom_site_aniso_U_22
_atom_site_aniso_U_33
_atom_site_aniso_U_23
_atom_site_aniso_U_13
_atom_site_aniso_U_12
Cu1 0.02055(18) 0.0216(2) 0.02607(19) 0.00026(16) 0.01419(15) 0.00168(16)
Cu2 0.02090(19) 0.0233(2) 0.0304(2) 0.00523(16) 0.01667(16) 0.00468(16)
Cu3 0.01891(19) 0.0300(2) 0.02113(19) -0.00046(16) 0.01124(15) 0.00306(16)
O1 0.0181(10) 0.0200(11) 0.0252(11) -0.0012(9) 0.0105(9) -0.0036(9)
O2 0.0605(16) 0.0280(14) 0.0404(13) 0.0063(11) 0.0304(12) 0.0124(12)
O3 0.0375(13) 0.0243(13) 0.0334(13) 0.0044(10) 0.0174(11) 0.0050(11)
O4 0.0188(11) 0.0395(14) 0.0289(12) 0.0039(10) 0.0124(9) 0.0005(10)
O5 0.0220(11) 0.0423(15) 0.0318(12) 0.0076(11) 0.0156(10) 0.0057(11)
O6 0.0211(11) 0.0236(12) 0.0230(11) -0.0016(9) 0.0103(9) -0.0044(9)
O7A 0.057(3) 0.083(3) 0.080(3) 0.014(3) 0.022(2) 0.018(3)
O7B 0.114(4) 0.116(4) 0.113(4) 0.005(3) 0.036(3) 0.016(3)
O8 0.120(3) 0.114(2) 0.154(3) 0.033(2) 0.054(2) 0.017(2)
O9A 0.052(2) 0.075(2) 0.068(2) 0.011(2) 0.0275(19) -0.013(2)
O9B 0.055(2) 0.082(3) 0.080(3) 0.002(2) 0.031(2) -0.016(2)
O10A 0.070(2) 0.079(2) 0.078(2) -0.007(2) 0.026(2) -0.011(2)
O10B 0.075(2) 0.081(3) 0.094(3) -0.005(2) 0.021(2) -0.010(2)
O11 0.143(4) 0.116(4) 0.223(5) 0.044(4) 0.081(4) 0.060(3)
O12A 0.136(6) 0.145(7) 0.167(6) 0.017(5) 0.093(5) -0.003(5)
O12B 0.154(7) 0.161(7) 0.140(7) -0.016(6) 0.047(5) 0.030(6)
O13A 0.160(3) 0.117(3) 0.094(3) -0.016(3) 0.024(3) 0.003(3)
O13B 0.168(4) 0.116(4) 0.091(3) -0.014(3) 0.011(3) 0.003(4)
O14A 0.107(2) 0.072(2) 0.105(2) -0.006(2) 0.015(2) 0.001(2)
O14B 0.108(3) 0.069(3) 0.110(3) -0.008(3) 0.008(3) -0.002(3)
O15 0.0212(11) 0.0414(14) 0.0314(12) -0.0117(11) 0.0166(10) -0.0078(10)
O16 0.0195(11) 0.0407(14) 0.0291(12) -0.0062(11) 0.0154(9) -0.0044(10)
O17 0.0509(16) 0.0261(14) 0.0442(15) -0.0028(12) 0.0114(13) -0.0024(12)
O18 0.0454(14) 0.0217(12) 0.0379(13) 0.0031(10) 0.0196(11) -0.0020(11)
O19 0.1132(15) 0.1120(16) 0.1256(16) -0.0061(13) 0.0332(12) -0.0107(13)
O20 0.139(2) 0.132(2) 0.140(2) 0.0059(17) 0.0253(16) -0.0161(17)
C1 0.0309(19) 0.0284(19) 0.0309(19) -0.0030(15) 0.0077(16) 0.0000(16)
C2 0.045(2) 0.0232(18) 0.041(2) 0.0029(16) 0.0199(17) 0.0065(16)
C3 0.080(3) 0.039(2) 0.082(3) 0.017(2) 0.053(2) 0.011(2)
C4 0.104(4) 0.036(2) 0.098(3) 0.029(2) 0.061(3) 0.007(3)
C5 0.069(3) 0.023(2) 0.059(3) 0.0051(19) 0.020(2) 0.005(2)
C6 0.0779(12) 0.027(2) 0.082(2) 0.0103(19) 0.0270(14) 0.016(2)
C7 0.067(3) 0.032(2) 0.066(3) 0.0154(19) 0.038(2) 0.014(2)
C8 0.070(3) 0.029(2) 0.053(3) 0.0060(19) 0.014(2) 0.011(2)
C9 0.092(4) 0.032(2) 0.075(3) 0.0039(17) 0.009(3) 0.010(3)
C10 0.081(4) 0.030(2) 0.051(3) 0.008(2) -0.002(3) 0.004(2)
C11 0.047(2) 0.0236(19) 0.041(2) -0.0007(16) 0.0138(18) 0.0019(17)
C12 0.117(5) 0.029(2) 0.051(3) 0.005(2) 0.001(3) 0.006(3)
C13 0.133(5) 0.034(3) 0.048(3) 0.009(2) 0.005(3) 0.011(3)
C14 0.0318(18) 0.0285(19) 0.039(2) 0.0079(16) 0.0153(16) 0.0015(16)
C15 0.0220(16) 0.0310(19) 0.0262(17) -0.0007(14) 0.0122(14) 0.0007(15)
C16 0.0188(16) 0.052(2) 0.0260(17) 0.0039(16) 0.0118(14) 0.0032(16)
C17 0.0307(19) 0.059(3) 0.039(2) 0.0105(18) 0.0222(16) 0.0055(18)
C18 0.032(2) 0.073(3) 0.044(2) 0.016(2) 0.0210(17) 0.017(2)
C19 0.0206(17) 0.085(3) 0.0301(19) 0.002(2) 0.0148(15) -0.001(2)
C20 0.0233(18) 0.069(3) 0.037(2) 0.0047(19) 0.0187(16) -0.0039(18)
C21 0.0191(17) 0.055(3) 0.042(2) 0.0055(18) 0.0165(16) 0.0018(17)
C22 0.0214(17) 0.081(3) 0.0311(19) -0.002(2) 0.0167(15) 0.000(2)
C23 0.0274(19) 0.084(3) 0.042(2) -0.022(2) 0.0174(17) 0.006(2)
C24 0.0240(19) 0.063(3) 0.0277(19) -0.0141(18) 0.0031(16) 0.0019(19)
C25 0.0176(16) 0.050(2) 0.0240(17) -0.0025(16) 0.0091(14) -0.0013(16)
C26 0.0235(17) 0.057(3) 0.039(2) -0.0068(18) 0.0177(15) -0.0024(18)
C27 0.0223(18) 0.065(3) 0.041(2) -0.001(2) 0.0101(17) -0.0101(19)
C28 0.0161(15) 0.0285(18) 0.0312(17) 0.0024(14) 0.0128(13) -0.0014(14)
C29 0.130(3) 0.123(3) 0.160(3) -0.007(3) 0.020(3) -0.029(3)
C30 0.118(2) 0.113(2) 0.148(2) -0.011(2) 0.024(2) -0.0214(19)
C31 0.123(3) 0.116(3) 0.161(3) -0.017(3) 0.015(3) -0.026(3)
C32 0.151(3) 0.152(3) 0.162(3) 0.001(3) 0.010(3) -0.012(3)
C33 0.141(2) 0.142(2) 0.148(2) 0.011(2) 0.016(2) -0.017(2)
C34 0.150(3) 0.156(3) 0.156(3) 0.013(3) 0.013(3) -0.008(3)
N1 0.113(2) 0.107(3) 0.127(3) 0.007(3) 0.0629(18) 0.035(2)
N2 0.061(2) 0.102(3) 0.080(2) 0.0118(18) 0.0373(17) 0.0402(18)
N3 0.0333(17) 0.072(2) 0.080(2) -0.014(2) 0.0249(16) -0.0060(17)
N4 0.127(3) 0.061(2) 0.081(2) -0.0050(18) 0.015(2) -0.013(2)

loop_
_atom_type_symbol
_atom_type_description
_atom_type_scat_dispersion_real
_atom_type_scat_dispersion_imag
_atom_type_scat_source
C C 0.0033 0.0016 'International Tables Vol C Tables 4.2.6.8 and 6.1.1.4'
H H 0.0000 0.0000 'International Tables Vol C Tables 4.2.6.8 and 6.1.1.4'
N N 0.0061 0.0033 'International Tables Vol C Tables 4.2.6.8 and 6.1.1.4'
O O 0.0106 0.0060 'International Tables Vol C Tables 4.2.6.8 and 6.1.1.4'
Cu Cu 0.3201 1.2651 'International Tables Vol C Tables 4.2.6.8 and 6.1.1.4'

loop_
_geom_angle_atom_site_label_1
_geom_angle_atom_site_label_2
_geom_angle_atom_site_label_3
_geom_angle
_geom_angle_site_symmetry_1
_geom_angle_site_symmetry_3
O18 Cu1 O5 91.28(12) 2_644 .
O18 Cu1 O1 162.75(10) 2_644 .
O5 Cu1 O1 92.63(10) . .
O18 Cu1 O6 95.89(11) 2_644 .
O5 Cu1 O6 172.59(10) . .
O1 Cu1 O6 81.06(10) . .
O18 Cu1 O4 95.12(10) 2_644 4_576
O5 Cu1 O4 104.63(9) . 4_576
O1 Cu1 O4 100.12(9) . 4_576
O6 Cu1 O4 72.92(8) . 4_576
O18 Cu1 Cu3 123.85(8) 2_644 .
O5 Cu1 Cu3 81.07(7) . .
O1 Cu1 Cu3 40.66(7) . .
O6 Cu1 Cu3 96.40(6) . .
O4 Cu1 Cu3 140.75(6) 4_576 .
O18 Cu1 Cu2 134.71(8) 2_644 .
O5 Cu1 Cu2 132.08(8) . .
O1 Cu1 Cu2 39.50(7) . .
O6 Cu1 Cu2 41.57(7) . .
O4 Cu1 Cu2 86.61(6) 4_576 .
Cu3 Cu1 Cu2 63.543(15) . .
O15 Cu2 O1 174.82(10) 4_476 .
O15 Cu2 O3 90.19(11) 4_476 .
O1 Cu2 O3 94.88(10) . .
O15 Cu2 O6 94.57(10) 4_476 .
O1 Cu2 O6 80.25(9) . .
O3 Cu2 O6 165.91(10) . .
O15 Cu2 Cu1 135.29(8) 4_476 .
O1 Cu2 Cu1 39.53(6) . .
O3 Cu2 Cu1 132.81(8) . .
O6 Cu2 Cu1 40.73(7) . .
O6 Cu3 O1 170.94(10) 4_575 .
O6 Cu3 O4 84.54(10) 4_575 .
O1 Cu3 O4 93.48(9) . .
O6 Cu3 O2 99.35(10) 4_575 .
O1 Cu3 O2 89.25(10) . .
O4 Cu3 O2 121.18(11) . .
O6 Cu3 O16 90.77(9) 4_575 1_455
O1 Cu3 O16 86.29(9) . 1_455
O4 Cu3 O16 148.45(10) . 1_455
O2 Cu3 O16 90.37(11) . 1_455
O6 Cu3 Cu1 130.20(7) 4_575 .
O1 Cu3 Cu1 40.85(7) . .
O4 Cu3 Cu1 78.20(7) . .
O2 Cu3 Cu1 129.55(8) . .
O16 Cu3 Cu1 81.28(7) 1_455 .
Cu3 O1 Cu2 107.43(10) . .
Cu3 O1 Cu1 98.49(10) . .
Cu2 O1 Cu1 100.97(10) . .
Cu3 O1 H1A 115.9 . .
Cu2 O1 H1A 115.9 . .
Cu1 O1 H1A 115.9 . .
C1 O2 Cu3 128.1(2) . .
C1 O3 Cu2 128.3(2) . .
C15 O4 Cu3 127.9(2) . .
C15 O4 Cu1 130.0(2) . 4_575
Cu3 O4 Cu1 91.58(8) . 4_575
C15 O5 Cu1 127.2(2) . .
Cu3 O6 Cu1 109.41(10) 4_576 .
Cu3 O6 Cu2 109.90(11) 4_576 .
Cu1 O6 Cu2 97.70(10) . .
Cu3 O6 H6A 112.9 4_576 .
Cu1 O6 H6A 112.9 . .
Cu2 O6 H6A 113.0 . .
C28 O15 Cu2 126.8(2) . 4_675
C28 O16 Cu3 131.6(2) . 1_655
C14 O18 Cu1 108.9(2) . 2_654
O2 C1 O3 128.1(3) . .
O2 C1 C2 115.9(3) . .
O3 C1 C2 116.0(3) . .
C3 C2 C7 118.3(4) . .
C3 C2 C1 119.7(4) . .
C7 C2 C1 121.9(4) . .
C2 C3 C4 120.2(5) . .
C2 C3 H3A 119.9 . .
C4 C3 H3A 119.9 . .
C3 C4 C5 122.9(5) . .
C3 C4 H4A 118.6 . .
C5 C4 H4A 118.6 . .
C6 C5 C4 115.1(4) . .
C6 C5 C8 125.8(5) . .
C4 C5 C8 118.6(5) . .
C5 C6 C7 123.8(5) . .
C5 C6 N1 121.8(4) . .
C7 C6 N1 114.4(5) . .
C6 C7 C2 119.5(5) . .
C6 C7 H7A 120.3 . .
C2 C7 H7A 120.3 . .
C13 C8 C9 115.4(4) . .
C13 C8 C5 120.5(4) . .
C9 C8 C5 123.3(4) . .
C10 C9 C8 122.8(5) . .
C10 C9 N4 117.0(4) . .
C8 C9 N4 120.2(4) . .
C11 C10 C9 120.5(5) . .
C11 C10 H10A 119.7 . .
C9 C10 H10A 119.7 . .
C10 C11 C12 117.7(4) . .
C10 C11 C14 120.9(4) . .
C12 C11 C14 121.4(4) . .
C11 C12 C13 121.1(5) . .
C11 C12 H12A 119.5 . .
C13 C12 H12A 119.5 . .
C8 C13 C12 122.5(5) . .
C8 C13 H13A 118.8 . .
C12 C13 H13A 118.8 . .
O17 C14 O18 124.5(3) . .
O17 C14 C11 121.5(3) . .
O18 C14 C11 114.0(3) . .
O5 C15 O4 125.1(3) . .
O5 C15 C16 116.3(3) . .
O4 C15 C16 118.6(3) . .
C17 C16 C21 119.2(4) . .
C17 C16 C15 118.7(4) . .
C21 C16 C15 122.0(3) . .
C16 C17 C18 119.8(4) . .
C16 C17 H17A 120.1 . .
C18 C17 H17A 120.1 . .
C17 C18 C19 122.7(4) . .
C17 C18 N2 117.6(4) . .
C19 C18 N2 119.7(4) . .
C18 C19 C20 115.8(4) . .
C18 C19 C22 125.0(4) . .
C20 C19 C22 119.1(4) . .
C21 C20 C19 121.9(4) . .
C21 C20 H20A 119.0 . .
C19 C20 H20A 119.0 . .
C20 C21 C16 120.4(4) . .
C20 C21 H21A 119.8 . .
C16 C21 H21A 119.8 . .
C23 C22 C27 116.2(4) . .
C23 C22 C19 118.2(4) . .
C27 C22 C19 125.6(4) . .
C22 C23 C24 122.8(4) . .
C22 C23 H23A 118.6 . .
C24 C23 H23A 118.6 . .
C25 C24 C23 118.8(4) . .
C25 C24 H24A 120.6 . .
C23 C24 H24A 120.6 . .
C24 C25 C26 119.7(4) . .
C24 C25 C28 120.3(3) . .
C26 C25 C28 120.0(3) . .
C27 C26 C25 120.4(4) . .
C27 C26 H26A 119.8 . .
C25 C26 H26A 119.8 . .
C26 C27 C22 121.9(4) . .
C26 C27 N3 116.8(4) . .
C22 C27 N3 121.2(3) . .
O16 C28 O15 126.5(3) . .
O16 C28 C25 117.9(3) . .
O15 C28 C25 115.6(3) . .
C30 C29 H29A 109.5 . .
C30 C29 H29B 109.5 . .
H29A C29 H29B 109.5 . .
C30 C29 H29C 109.5 . .
H29A C29 H29C 109.5 . .
H29B C29 H29C 109.5 . .
O19 C30 C31 116.2(6) . .
O19 C30 C29 118.7(6) . .
C31 C30 C29 124.9(6) . .
C30 C31 H31A 109.5 . .
C30 C31 H31B 109.5 . .
H31A C31 H31B 109.5 . .
C30 C31 H31C 109.5 . .
H31A C31 H31C 109.5 . .
H31B C31 H31C 109.5 . .
C33 C32 H32A 109.5 . .
C33 C32 H32B 109.5 . .
H32A C32 H32B 109.5 . .
C33 C32 H32C 109.5 . .
H32A C32 H32C 109.5 . .
H32B C32 H32C 109.5 . .
O20 C33 C34 134.3(8) . .
O20 C33 C32 109.0(7) . .
C34 C33 C32 116.7(7) . .
C33 C34 H34A 109.5 . .
C33 C34 H34B 109.5 . .
H34A C34 H34B 109.5 . .
C33 C34 H34C 109.5 . .
H34A C34 H34C 109.5 . .
H34B C34 H34C 109.5 . .
O12A N1 O12B 53.7(5) . .
O12A N1 O11 115.7(5) . .
O12B N1 O11 123.4(7) . .
O12A N1 C6 121.7(4) . .
O12B N1 C6 110.3(7) . .
O11 N1 C6 117.2(4) . .
O7B N2 O7A 71.1(4) . .
O7B N2 O8 98.0(3) . .
O7A N2 O8 117.5(4) . .
O7B N2 C18 124.2(3) . .
O7A N2 C18 117.0(4) . .
O8 N2 C18 118.9(3) . .
O10B N3 O9A 129.5(4) . .
O10B N3 O10A 37.5(4) . .
O9A N3 O10A 113.6(5) . .
O10B N3 O9B 115.3(5) . .
O9A N3 O9B 27.6(5) . .
O10A N3 O9B 119.1(5) . .
O10B N3 C27 114.6(3) . .
O9A N3 C27 115.9(4) . .
O10A N3 C27 117.7(3) . .
O9B N3 C27 122.5(5) . .
O13A N4 O14A 114.9(6) . .
O13A N4 O14B 135.2(5) . .
O14A N4 O14B 28.8(3) . .
O13A N4 O13B 35.8(7) . .
O14A N4 O13B 116.7(6) . .
O14B N4 O13B 118.7(6) . .
O13A N4 C9 114.0(4) . .
O14A N4 C9 121.6(4) . .
O14B N4 C9 110.4(3) . .
O13B N4 C9 121.5(5) . .

loop_
_geom_bond_atom_site_label_1
_geom_bond_atom_site_label_2
_geom_bond_distance
_geom_bond_site_symmetry_2
Cu1 O18 1.909(2) 2_644
Cu1 O5 1.941(3) .
Cu1 O1 1.951(2) .
Cu1 O6 1.981(2) .
Cu1 O4 2.422(2) 4_576
Cu1 Cu3 2.9499(6) .
Cu1 Cu2 3.0088(6) .
Cu2 O15 1.911(3) 4_476
Cu2 O1 1.949(2) .
Cu2 O3 1.974(2) .
Cu2 O6 2.015(2) .
Cu3 O6 1.921(2) 4_575
Cu3 O1 1.943(2) .
Cu3 O4 2.003(2) .
Cu3 O2 2.062(3) .
Cu3 O16 2.100(2) 1_455
O1 H1A 0.8501 .
O2 C1 1.248(5) .
O3 C1 1.262(5) .
O4 C15 1.267(4) .
O4 Cu1 2.422(2) 4_575
O5 C15 1.264(4) .
O6 Cu3 1.921(2) 4_576
O6 H6A 0.8500 .
O7A N2 1.2217(19) .
O7B N2 1.220(2) .
O8 N2 1.2295(11) .
O9A N3 1.2019(19) .
O9B N3 1.216(7) .
O10A N3 1.202(2) .
O10B N3 1.202(2) .
O11 N1 1.229(6) .
O12A N1 1.2103(11) .
O12B N1 1.2104(10) .
O13A N4 1.202(2) .
O13B N4 1.217(4) .
O14A N4 1.2199(10) .
O14B N4 1.2207(11) .
O15 C28 1.260(4) .
O15 Cu2 1.911(3) 4_675
O16 C28 1.259(4) .
O16 Cu3 2.100(2) 1_655
O17 C14 1.240(5) .
O18 C14 1.275(4) .
O18 Cu1 1.909(2) 2_654
O19 C30 1.229(5) .
O20 C33 1.216(5) .
C1 C2 1.495(5) .
C2 C3 1.377(6) .
C2 C7 1.385(6) .
C3 C4 1.378(7) .
C3 H3A 0.9300 .
C4 C5 1.381(8) .
C4 H4A 0.9300 .
C5 C6 1.373(7) .
C5 C8 1.487(6) .
C6 C7 1.377(6) .
C6 N1 1.517(7) .
C7 H7A 0.9300 .
C8 C13 1.359(7) .
C8 C9 1.388(7) .
C9 C10 1.373(7) .
C9 N4 1.483(6) .
C10 C11 1.365(6) .
C10 H10A 0.9300 .
C11 C12 1.368(6) .
C11 C14 1.498(5) .
C12 C13 1.382(7) .
C12 H12A 0.9300 .
C13 H13A 0.9300 .
C15 C16 1.480(5) .
C16 C17 1.377(6) .
C16 C21 1.382(6) .
C17 C18 1.384(6) .
C17 H17A 0.9300 .
C18 C19 1.393(7) .
C18 N2 1.441(5) .
C19 C20 1.401(6) .
C19 C22 1.485(6) .
C20 C21 1.379(6) .
C20 H20A 0.9300 .
C21 H21A 0.9300 .
C22 C23 1.379(6) .
C22 C27 1.409(7) .
C23 C24 1.402(6) .
C23 H23A 0.9300 .
C24 C25 1.379(6) .
C24 H24A 0.9300 .
C25 C26 1.386(5) .
C25 C28 1.505(5) .
C26 C27 1.368(6) .
C26 H26A 0.9300 .
C27 N3 1.472(5) .
C29 C30 1.521(7) .
C29 H29A 0.9600 .
C29 H29B 0.9600 .
C29 H29C 0.9600 .
C30 C31 1.518(7) .
C31 H31A 0.9600 .
C31 H31B 0.9600 .
C31 H31C 0.9600 .
C32 C33 1.531(11) .
C32 H32A 0.9600 .
C32 H32B 0.9600 .
C32 H32C 0.9600 .
C33 C34 1.515(5) .
C34 H34A 0.9600 .
C34 H34B 0.9600 .
C34 H34C 0.9600 .
